data_2215555
loop_
_publ_author_name
'Lloyd, Nicholas C.'
'Nicholson, Brian K.'

_publ_section_title
;
 <i>cyclo</i>-Tetra-\m-oxido-tetrakis[3-nitro-4-hydroxyphenylarsenic(III)]
;
_journal_coeditor_code HY2082
_journal_issue 10
_journal_name_full 'Acta Crystallographica Section E'
_journal_page_first m2573
_journal_page_last m2573
_journal_paper_doi 10.1107/S1600536807044728
_journal_volume 63
_journal_year 2007
_chemical_formula_iupac '[As4 O4 (C6 H4 N O3)4]'
_chemical_formula_moiety 'C24 H16 As4 N4 O16'
_chemical_formula_sum 'C24 H16 As4 N4 O16'
_chemical_formula_weight 916.09
_chemical_name_common
;
3-Nitro-4-hydroxyphenylarsenic(III) oxide cyclic tetramer
;
_chemical_name_systematic
;
cyclo-Tetra-\m-oxido-tetra[3-nitro-4-hydroxyphenylarsenic(III)]
;
_space_group_IT_number 14
_symmetry_cell_setting monoclinic
_symmetry_space_group_name_Hall '-P 2ybc'
_symmetry_space_group_name_H-M 'P 1 21/c 1'
_atom_sites_solution_hydrogens geom
_atom_sites_solution_primary direct
_atom_sites_solution_secondary difmap
_audit_creation_method SHELXL-97
_cell_angle_alpha 90.00
_cell_angle_beta 98.2860(10)
_cell_angle_gamma 90.00
_cell_formula_units_Z 4
_cell_length_a 7.1289(2)
_cell_length_b 31.6743(9)
_cell_length_c 13.0217(4)
_cell_measurement_reflns_used 4805
_cell_measurement_temperature 93(2)
_cell_measurement_theta_max 25
_cell_measurement_theta_min 2
_cell_volume 2909.64(15)
_computing_cell_refinement 'SAINT (Bruker 2001)'
_computing_data_collection 'SMART (Bruker 2001)'
_computing_data_reduction 'SAINT (Bruker 2001)'
_computing_molecular_graphics 'ORTEP-3 for Windows (Farrugia, 1997)'
_computing_publication_material 'WinGX (Farrugia, 1999)'
_computing_structure_refinement 'SHELXL97 (Sheldrick, 1997)'
_computing_structure_solution 'SHELXS97 (Sheldrick, 1997)'
_diffrn_ambient_temperature 93(2)
_diffrn_measured_fraction_theta_full 0.993
_diffrn_measured_fraction_theta_max 0.993
_diffrn_measurement_device_type 'Siemens SMART CCD'
_diffrn_measurement_method '\f and \w scans'
_diffrn_radiation_monochromator graphite
_diffrn_radiation_source 'fine-focus sealed tube'
_diffrn_radiation_type MoK\a
_diffrn_radiation_wavelength 0.71073
_diffrn_reflns_av_R_equivalents 0.1135
_diffrn_reflns_av_sigmaI/netI 0.1400
_diffrn_reflns_limit_h_max 8
_diffrn_reflns_limit_h_min -8
_diffrn_reflns_limit_k_max 38
_diffrn_reflns_limit_k_min -38
_diffrn_reflns_limit_l_max 15
_diffrn_reflns_limit_l_min -11
_diffrn_reflns_number 16032
_diffrn_reflns_theta_full 25.70
_diffrn_reflns_theta_max 25.70
_diffrn_reflns_theta_min 1.71
_exptl_absorpt_coefficient_mu 4.642
_exptl_absorpt_correction_T_max 0.8011
_exptl_absorpt_correction_T_min 0.5238
_exptl_absorpt_correction_type multi-scan
_exptl_absorpt_process_details '(SADABS; Sheldrick, 1996)'
_exptl_crystal_colour yellow
_exptl_crystal_density_diffrn 2.091
_exptl_crystal_density_method 'not measured'
_exptl_crystal_description needle
_exptl_crystal_F_000 1792
_exptl_crystal_size_max 0.16
_exptl_crystal_size_mid 0.10
_exptl_crystal_size_min 0.05
_refine_diff_density_max 1.030
_refine_diff_density_min -0.913
_refine_ls_extinction_method none
_refine_ls_goodness_of_fit_ref 1.079
_refine_ls_hydrogen_treatment constr
_refine_ls_matrix_type full
_refine_ls_number_parameters 433
_refine_ls_number_reflns 5490
_refine_ls_number_restraints 0
_refine_ls_restrained_S_all 1.079
_refine_ls_R_factor_all 0.1385
_refine_ls_R_factor_gt 0.0683
_refine_ls_shift/su_max 0.001
_refine_ls_shift/su_mean 0.001
_refine_ls_structure_factor_coef Fsqd
_refine_ls_weighting_details 'calc w=1/[\s^2^(Fo^2^)+(0.0328P)^2^+6.0469P] where P=(Fo^2^+2Fc^2^)/3'
_refine_ls_weighting_scheme calc
_refine_ls_wR_factor_gt 0.1087
_refine_ls_wR_factor_ref 0.1313
_reflns_number_gt 3294
_reflns_number_total 5490
_reflns_threshold_expression I>2\s(I)
_cod_data_source_file hy2082.cif
_cod_data_source_block I
_cod_original_sg_symbol_H-M 'P 21/c'
_cod_database_code 2215555
_cod_database_fobs_code 2215555

loop_
_symmetry_equiv_pos_as_xyz
'x, y, z'
'-x, y+1/2, -z+1/2'
'-x, -y, -z'
'x, -y-1/2, z-1/2'

loop_
_atom_site_type_symbol
_atom_site_label
_atom_site_fract_x
_atom_site_fract_y
_atom_site_fract_z
_atom_site_U_iso_or_equiv
_atom_site_adp_type
_atom_site_calc_flag
_atom_site_refinement_flags
_atom_site_occupancy
As As1 0.02562(13) 0.64613(3) 0.12402(7) 0.0189(2) Uani d . 1
As As2 -0.24608(13) 0.60197(3) 0.25665(8) 0.0204(2) Uani d . 1
As As3 0.29993(13) 0.67460(3) 0.31865(8) 0.0212(3) Uani d . 1
As As4 0.07624(14) 0.61371(3) 0.45063(8) 0.0236(3) Uani d . 1
N N1 -0.1904(10) 0.7965(2) -0.0349(7) 0.0242(19) Uani d . 1
N N2 -0.3338(12) 0.5235(3) -0.1123(7) 0.034(2) Uani d . 1
N N3 0.2923(12) 0.8406(3) 0.2570(7) 0.039(2) Uani d . 1
N N4 0.7762(13) 0.5809(3) 0.6360(7) 0.034(2) Uani d . 1
O O1 -0.2016(8) 0.64360(17) 0.1704(5) 0.0197(14) Uani d . 1
O O2 -0.0071(8) 0.59444(18) 0.3221(5) 0.0216(15) Uani d . 1
O O3 0.1553(8) 0.66539(18) 0.4188(5) 0.0221(15) Uani d . 1
O O4 0.1206(8) 0.68753(17) 0.2095(5) 0.0197(15) Uani d . 1
O O11 -0.2457(8) 0.76047(19) -0.2455(5) 0.0241(15) Uani d . 1
H H11 -0.2551 0.7859 -0.2288 0.036 Uiso calc R 1
O O12 -0.2549(8) 0.82023(19) -0.1079(5) 0.0262(16) Uani d . 1
O O13 -0.1622(10) 0.8085(2) 0.0547(5) 0.0325(18) Uani d . 1
O O21 -0.2054(9) 0.4438(2) -0.0092(6) 0.0377(19) Uani d . 1
H H21 -0.2416 0.4477 -0.0728 0.057 Uiso calc R 1
O O22 -0.3260(10) 0.4912(2) -0.1659(6) 0.043(2) Uani d . 1
O O23 -0.3879(12) 0.5576(2) -0.1491(6) 0.049(2) Uani d . 1
O O31 0.4044(10) 0.8558(2) 0.4784(6) 0.048(2) Uani d . 1
H H31 0.3830 0.8736 0.4303 0.072 Uiso calc R 1
O O32 0.2570(13) 0.8322(2) 0.1640(6) 0.057(2) Uani d . 1
O O33 0.2920(11) 0.8781(2) 0.2897(6) 0.052(2) Uani d . 1
O O41 0.8297(9) 0.5182(2) 0.4778(5) 0.0338(18) Uani d . 1
H H41 0.9070 0.5263 0.5288 0.051 Uiso calc R 1
O O42 0.7476(10) 0.6104(2) 0.6930(5) 0.040(2) Uani d . 1
O O43 0.9213(10) 0.5587(2) 0.6485(6) 0.044(2) Uani d . 1
C C11 -0.0641(12) 0.6837(3) 0.0105(7) 0.019(2) Uani d . 1
C C12 -0.0898(12) 0.7266(3) 0.0266(7) 0.020(2) Uani d . 1
H H12 -0.0634 0.7383 0.0944 0.024 Uiso calc R 1
C C13 -0.1554(12) 0.7524(3) -0.0587(7) 0.017(2) Uani d . 1
C C14 -0.1879(12) 0.7370(3) -0.1586(7) 0.021(2) Uani d . 1
C C15 -0.1662(12) 0.6946(3) -0.1739(7) 0.021(2) Uani d . 1
H H15 -0.1932 0.6832 -0.2420 0.026 Uiso calc R 1
C C16 -0.1051(12) 0.6679(3) -0.0911(7) 0.022(2) Uani d . 1
H H16 -0.0908 0.6385 -0.1032 0.026 Uiso calc R 1
C C21 -0.2211(12) 0.5540(3) 0.1643(7) 0.019(2) Uani d . 1
C C22 -0.2801(12) 0.5560(3) 0.0605(7) 0.022(2) Uani d . 1
H H22 -0.3236 0.5820 0.0293 0.027 Uiso calc R 1
C C23 -0.2766(12) 0.5194(3) -0.0008(7) 0.021(2) Uani d . 1
C C24 -0.2126(13) 0.4805(3) 0.0424(8) 0.028(2) Uani d . 1
C C25 -0.1569(13) 0.4790(3) 0.1489(8) 0.027(2) Uani d . 1
H H25 -0.1170 0.4529 0.1811 0.032 Uiso calc R 1
C C26 -0.1591(13) 0.5148(3) 0.2082(8) 0.025(2) Uani d . 1
H H26 -0.1177 0.5132 0.2808 0.030 Uiso calc R 1
C C31 0.3370(12) 0.7330(3) 0.3635(8) 0.026(2) Uani d . 1
C C32 0.3039(12) 0.7657(3) 0.2948(9) 0.028(3) Uani d . 1
H H32 0.2640 0.7603 0.2232 0.034 Uiso calc R 1
C C33 0.3301(13) 0.8084(3) 0.3322(9) 0.034(3) Uani d . 1
C C34 0.3886(13) 0.8159(4) 0.4376(8) 0.033(3) Uani d . 1
C C35 0.4198(13) 0.7831(4) 0.5059(9) 0.038(3) Uani d . 1
H H35 0.4586 0.7880 0.5778 0.045 Uiso calc R 1
C C36 0.3934(12) 0.7424(3) 0.4678(8) 0.027(2) Uani d . 1
H H36 0.4151 0.7196 0.5154 0.032 Uiso calc R 1
C C41 0.3192(13) 0.5837(3) 0.4575(7) 0.022(2) Uani d . 1
C C42 0.4625(13) 0.5922(3) 0.5381(7) 0.024(2) Uani d . 1
H H42 0.4426 0.6128 0.5886 0.029 Uiso calc R 1
C C43 0.6336(14) 0.5715(3) 0.5465(7) 0.024(2) Uani d . 1
C C44 0.6650(14) 0.5406(3) 0.4736(7) 0.025(2) Uani d . 1
C C45 0.5206(12) 0.5315(3) 0.3945(7) 0.023(2) Uani d . 1
H H45 0.5392 0.5102 0.3456 0.027 Uiso calc R 1
C C46 0.3488(13) 0.5527(3) 0.3846(8) 0.023(2) Uani d . 1
H H46 0.2518 0.5463 0.3288 0.028 Uiso calc R 1

loop_
_atom_site_aniso_label
_atom_site_aniso_U_11
_atom_site_aniso_U_22
_atom_site_aniso_U_33
_atom_site_aniso_U_12
_atom_site_aniso_U_13
_atom_site_aniso_U_23
As1 0.0183(5) 0.0151(5) 0.0225(6) 0.0018(4) 0.0000(4) -0.0001(4)
As2 0.0208(5) 0.0148(5) 0.0253(6) -0.0013(4) 0.0022(4) -0.0004(4)
As3 0.0167(5) 0.0169(5) 0.0281(6) 0.0021(4) -0.0030(4) -0.0031(5)
As4 0.0259(5) 0.0211(6) 0.0227(6) 0.0022(4) 0.0002(4) -0.0007(4)
N1 0.016(4) 0.027(5) 0.029(5) -0.003(4) 0.001(4) -0.001(4)
N2 0.024(5) 0.047(6) 0.031(6) -0.019(4) -0.003(4) -0.001(5)
N3 0.040(6) 0.038(6) 0.034(6) -0.010(5) -0.012(5) 0.008(5)
N4 0.037(5) 0.032(5) 0.029(5) -0.002(4) -0.007(4) 0.009(5)
O1 0.017(3) 0.012(3) 0.031(4) -0.002(3) 0.005(3) 0.002(3)
O2 0.024(3) 0.018(3) 0.020(4) 0.001(3) -0.006(3) -0.005(3)
O3 0.026(4) 0.016(3) 0.023(4) 0.004(3) 0.001(3) -0.004(3)
O4 0.023(3) 0.014(3) 0.020(4) 0.003(3) -0.003(3) -0.002(3)
O11 0.021(3) 0.026(4) 0.025(4) -0.002(3) 0.000(3) 0.005(3)
O12 0.021(3) 0.019(4) 0.036(4) 0.004(3) -0.003(3) 0.013(3)
O13 0.049(5) 0.023(4) 0.026(4) 0.002(3) 0.004(4) -0.002(3)
O21 0.039(4) 0.034(4) 0.038(5) -0.002(3) -0.001(4) -0.019(4)
O22 0.045(5) 0.056(5) 0.029(5) -0.015(4) 0.008(4) -0.023(4)
O23 0.066(6) 0.046(5) 0.031(5) -0.009(4) -0.010(4) 0.008(4)
O31 0.039(4) 0.019(4) 0.081(6) 0.007(4) -0.005(4) -0.017(4)
O32 0.087(7) 0.041(5) 0.041(6) -0.009(5) 0.001(5) 0.004(4)
O33 0.067(6) 0.013(4) 0.073(6) -0.009(4) -0.005(5) -0.001(4)
O41 0.026(4) 0.035(4) 0.037(5) 0.009(3) -0.005(3) 0.002(4)
O42 0.052(5) 0.041(5) 0.025(4) -0.004(4) -0.002(4) -0.010(4)
O43 0.035(4) 0.049(5) 0.043(5) 0.011(4) -0.016(4) 0.010(4)
C11 0.017(5) 0.025(6) 0.016(5) -0.003(4) 0.002(4) 0.005(4)
C12 0.016(5) 0.028(6) 0.015(5) -0.001(4) 0.004(4) 0.004(4)
C13 0.019(5) 0.010(5) 0.022(6) 0.000(4) 0.007(4) -0.001(4)
C14 0.012(5) 0.034(6) 0.016(6) -0.004(4) 0.001(4) 0.008(4)
C15 0.017(5) 0.029(6) 0.019(5) -0.010(4) 0.005(4) -0.007(5)
C16 0.014(5) 0.024(6) 0.028(6) -0.001(4) 0.004(4) -0.001(5)
C21 0.018(5) 0.018(5) 0.019(6) -0.008(4) -0.001(4) -0.008(4)
C22 0.008(4) 0.024(5) 0.033(6) -0.006(4) 0.001(4) -0.005(5)
C23 0.020(5) 0.032(6) 0.011(5) -0.005(4) -0.001(4) 0.001(4)
C24 0.016(5) 0.031(6) 0.035(7) -0.006(4) 0.003(5) -0.012(5)
C25 0.028(6) 0.020(5) 0.030(6) 0.009(4) -0.005(5) -0.001(5)
C26 0.025(5) 0.024(6) 0.023(6) 0.001(4) -0.003(4) -0.007(5)
C31 0.009(5) 0.019(5) 0.049(7) -0.003(4) 0.005(5) -0.008(5)
C32 0.010(5) 0.026(6) 0.048(7) -0.008(4) 0.003(5) -0.008(5)
C33 0.012(5) 0.030(6) 0.060(8) 0.000(4) 0.005(5) 0.013(6)
C34 0.014(5) 0.050(8) 0.034(7) -0.003(5) 0.004(5) 0.000(6)
C35 0.015(5) 0.055(8) 0.046(8) -0.003(5) 0.013(5) -0.003(6)
C36 0.013(5) 0.027(6) 0.041(7) -0.001(4) 0.003(5) -0.010(5)
C41 0.030(6) 0.016(5) 0.020(5) 0.004(4) -0.003(4) 0.006(4)
C42 0.029(6) 0.019(5) 0.025(6) 0.006(4) 0.004(5) 0.006(4)
C43 0.030(6) 0.022(6) 0.017(5) -0.008(4) -0.003(5) 0.003(4)
C44 0.037(6) 0.021(6) 0.018(6) 0.005(5) 0.002(5) 0.009(4)
C45 0.023(5) 0.022(5) 0.021(6) -0.002(4) -0.002(4) -0.001(4)
C46 0.023(5) 0.021(5) 0.025(6) -0.004(4) -0.001(4) 0.006(5)

loop_
_atom_type_symbol
_atom_type_description
_atom_type_scat_dispersion_real
_atom_type_scat_dispersion_imag
_atom_type_scat_source
C C 0.0033 0.0016 'International Tables Vol C Tables 4.2.6.8 and 6.1.1.4'
H H 0.0000 0.0000 'International Tables Vol C Tables 4.2.6.8 and 6.1.1.4'
N N 0.0061 0.0033 'International Tables Vol C Tables 4.2.6.8 and 6.1.1.4'
O O 0.0106 0.0060 'International Tables Vol C Tables 4.2.6.8 and 6.1.1.4'
As As 0.0499 2.0058 'International Tables Vol C Tables 4.2.6.8 and 6.1.1.4'

loop_
_geom_angle_atom_site_label_1
_geom_angle_atom_site_label_2
_geom_angle_atom_site_label_3
_geom_angle
O4 As1 O1 95.8(3)
O4 As1 C11 94.5(3)
O1 As1 C11 94.0(3)
O1 As2 O2 98.8(3)
O1 As2 C21 98.4(3)
O2 As2 C21 91.4(3)
O3 As3 O4 101.0(3)
O3 As3 C31 90.2(4)
O4 As3 C31 94.0(3)
O3 As4 O2 99.6(3)
O3 As4 C41 98.4(3)
O2 As4 C41 92.8(3)
O13 N1 O12 122.3(8)
O13 N1 C13 119.7(8)
O12 N1 C13 118.0(8)
O23 N2 O22 123.0(9)
O23 N2 C23 119.9(9)
O22 N2 C23 117.1(9)
O32 N3 O33 121.7(9)
O32 N3 C33 121.3(9)
O33 N3 C33 117.0(9)
O42 N4 O43 124.0(9)
O42 N4 C43 118.7(8)
O43 N4 C43 117.2(9)
As2 O1 As1 119.3(3)
As4 O2 As2 123.8(3)
As3 O3 As4 123.1(3)
As1 O4 As3 118.8(3)
C14 O11 H11 109.5
C24 O21 H21 109.5
C34 O31 H31 109.5
C44 O41 H41 109.5
C12 C11 C16 118.5(8)
C12 C11 As1 121.5(7)
C16 C11 As1 120.0(7)
C11 C12 C13 118.9(8)
C11 C12 H12 120.5
C13 C12 H12 120.5
C14 C13 C12 122.3(8)
C14 C13 N1 121.9(8)
C12 C13 N1 115.8(8)
O11 C14 C15 116.1(8)
O11 C14 C13 125.4(9)
C15 C14 C13 118.5(9)
C14 C15 C16 120.8(9)
C14 C15 H15 119.6
C16 C15 H15 119.6
C15 C16 C11 120.8(9)
C15 C16 H16 119.6
C11 C16 H16 119.6
C22 C21 C26 118.7(8)
C22 C21 As2 122.1(7)
C26 C21 As2 118.9(7)
C21 C22 C23 119.7(9)
C21 C22 H22 120.1
C23 C22 H22 120.1
C24 C23 C22 121.8(9)
C24 C23 N2 120.5(9)
C22 C23 N2 117.7(9)
O21 C24 C25 116.2(9)
O21 C24 C23 126.2(9)
C25 C24 C23 117.5(9)
C26 C25 C24 120.5(9)
C26 C25 H25 119.7
C24 C25 H25 119.7
C25 C26 C21 121.8(9)
C25 C26 H26 119.1
C21 C26 H26 119.1
C32 C31 C36 118.5(9)
C32 C31 As3 121.3(8)
C36 C31 As3 120.2(8)
C31 C32 C33 119.2(10)
C31 C32 H32 120.4
C33 C32 H32 120.4
C34 C33 N3 124.0(10)
C34 C33 C32 119.9(10)
N3 C33 C32 116.1(10)
C35 C34 O31 117.0(10)
C35 C34 C33 120.5(10)
O31 C34 C33 122.4(10)
C34 C35 C36 118.3(11)
C34 C35 H35 120.8
C36 C35 H35 120.8
C35 C36 C31 123.6(10)
C35 C36 H36 118.2
C31 C36 H36 118.2
C42 C41 C46 119.0(9)
C42 C41 As4 119.4(7)
C46 C41 As4 121.6(7)
C43 C42 C41 121.1(9)
C43 C42 H42 119.5
C41 C42 H42 119.5
C42 C43 C44 120.4(9)
C42 C43 N4 118.1(9)
C44 C43 N4 121.5(9)
O41 C44 C45 117.7(9)
O41 C44 C43 123.7(9)
C45 C44 C43 118.5(9)
C44 C45 C46 121.5(9)
C44 C45 H45 119.3
C46 C45 H45 119.3
C45 C46 C41 119.6(9)
C45 C46 H46 120.2
C41 C46 H46 120.2

loop_
_geom_bond_atom_site_label_1
_geom_bond_atom_site_label_2
_geom_bond_distance
As1 O4 1.789(6)
As1 O1 1.811(6)
As1 C11 1.934(9)
As2 O1 1.790(6)
As2 O2 1.807(6)
As2 C21 1.962(9)
As3 O3 1.799(6)
As3 O4 1.816(6)
As3 C31 1.948(9)
As4 O3 1.799(6)
As4 O2 1.800(6)
As4 C41 1.966(9)
N1 O13 1.216(9)
N1 O12 1.247(9)
N1 C13 1.461(11)
N2 O23 1.219(10)
N2 O22 1.243(10)
N2 C23 1.457(12)
N3 O32 1.229(11)
N3 O33 1.262(10)
N3 C33 1.412(13)
N4 O42 1.227(10)
N4 O43 1.242(10)
N4 C43 1.463(12)
O11 C14 1.367(10)
O11 H11 0.8400
O21 C24 1.349(11)
O21 H21 0.8400
O31 C34 1.370(12)
O31 H31 0.8400
O41 C44 1.367(11)
O41 H41 0.8400
C11 C12 1.391(12)
C11 C16 1.405(12)
C12 C13 1.403(12)
C12 H12 0.9500
C13 C14 1.377(12)
C14 C15 1.371(13)
C15 C16 1.391(12)
C15 H15 0.9500
C16 H16 0.9500
C21 C22 1.357(12)
C21 C26 1.411(12)
C22 C23 1.411(12)
C22 H22 0.9500
C23 C24 1.402(13)
C24 C25 1.387(13)
C25 C26 1.376(12)
C25 H25 0.9500
C26 H26 0.9500
C31 C32 1.365(13)
C31 C36 1.391(13)
C32 C33 1.441(14)
C32 H32 0.9500
C33 C34 1.396(14)
C34 C35 1.367(14)
C35 C36 1.383(14)
C35 H35 0.9500
C36 H36 0.9500
C41 C42 1.382(12)
C41 C46 1.402(13)
C42 C43 1.376(13)
C42 H42 0.9500
C43 C44 1.402(13)
C44 C45 1.378(12)
C45 C46 1.387(12)
C45 H45 0.9500
C46 H46 0.9500

loop_
_geom_hbond_atom_site_label_D
_geom_hbond_atom_site_label_H
_geom_hbond_atom_site_label_A
_geom_hbond_site_symmetry_A
_geom_hbond_distance_DH
_geom_hbond_distance_HA
_geom_hbond_distance_DA
_geom_hbond_angle_DHA
_geom_hbond_publ_flag
O11 H11 O12 . 0.84 1.91 2.614(9) 140.1 y
O21 H21 O22 . 0.84 1.88 2.579(11) 140.5 y
O31 H31 O33 . 0.84 1.86 2.572(11) 141.8 y
O41 H41 O43 . 0.84 1.86 2.569(10) 141.6 y
O11 H11 O1 4_575 0.84 2.65 3.260(8) 131.2 y
C15 H15 O42 1_454 0.95 2.47 3.191(12) 132.3 y
C25 H25 O43 3_666 0.95 2.47 3.151(12) 128.3 y
C15 H15 O13 4_575 0.95 2.70 3.539(12) 147.6 y
C12 H12 O11 4_576 0.95 2.61 3.340(11) 133.8 y
C42 H42 O32 4_576 0.95 2.48 3.355(13) 153.9 y

loop_
_cod_related_entry_id
_cod_related_entry_database
_cod_related_entry_code
1 ChemSpider 21123326
